data_2232691
loop_
_publ_author_name
'Valkonen, Arto'
'Kolehmainen, Erkki'
'O\'smia\/lowski, Borys'

_publ_section_title
;
 <i>N</i>^2^,<i>N</i>^2^,<i>N</i>^6^,<i>N</i>^6^-Tetrakis(2,3,4,5,6-pentafluorobenzoyl)pyridine-2,6-diamine
;
_journal_coeditor_code GK2434
_journal_issue 12
_journal_name_full 'Acta Crystallographica Section E'
_journal_page_first o3429
_journal_page_last o3430
_journal_paper_doi 10.1107/S1600536811048768
_journal_volume 67
_journal_year 2011
_chemical_formula_iupac 'C33 H3 F20 N3 O4'
_chemical_formula_moiety 'C33 H3 F20 N3 O4'
_chemical_formula_sum 'C33 H3 F20 N3 O4'
_chemical_formula_weight 885.38
_chemical_name_systematic
;
<i>N</i>^2^,<i>N</i>^2^,<i>N</i>^6^,<i>N</i>^6^-
Tetrakis(2,3,4,5,6-pentafluorobenzoyl)pyridine-2,6-diamine
;
_space_group_IT_number 15
_symmetry_cell_setting monoclinic
_symmetry_space_group_name_Hall '-C 2yc'
_symmetry_space_group_name_H-M 'C 1 2/c 1'
_atom_sites_solution_hydrogens geom
_atom_sites_solution_primary direct
_atom_sites_solution_secondary difmap
_cell_angle_alpha 90.00
_cell_angle_beta 100.5850(10)
_cell_angle_gamma 90.00
_cell_formula_units_Z 4
_cell_length_a 21.2370(5)
_cell_length_b 6.39400(10)
_cell_length_c 23.1045(5)
_cell_measurement_reflns_used 4030
_cell_measurement_temperature 123(2)
_cell_measurement_theta_max 28.283
_cell_measurement_theta_min 0.407
_cell_volume 3083.96(11)
_computing_cell_refinement 'DENZO-SMN (Otwinowski & Minor, 1997)'
_computing_data_collection 'COLLECT (Bruker, 2008)'
_computing_data_reduction 'DENZO-SMN (Otwinowski & Minor, 1997)'
_computing_molecular_graphics 'ORTEP-3 (Farrugia, 1997) and Mercury (Macrae <i>et al.</i>, 2008)'
_computing_publication_material 'SHELXL97 (Sheldrick, 2008)'
_computing_structure_refinement 'SHELXL97 (Sheldrick, 2008)'
_computing_structure_solution 'SIR2004 (Burla <i>et al.</i>, 2005)'
_diffrn_ambient_temperature 123(2)
_diffrn_detector_area_resol_mean 9
_diffrn_measured_fraction_theta_full 0.997
_diffrn_measured_fraction_theta_max 0.997
_diffrn_measurement_device_type 'Bruker--Nonius KappaCCD with an APEXII detector'
_diffrn_measurement_method '\f and \w scans'
_diffrn_radiation_monochromator graphite
_diffrn_radiation_source 'fine-focus sealed tube'
_diffrn_radiation_type MoK\a
_diffrn_radiation_wavelength 0.71073
_diffrn_reflns_av_R_equivalents 0.0389
_diffrn_reflns_av_sigmaI/netI 0.0425
_diffrn_reflns_limit_h_max 28
_diffrn_reflns_limit_h_min -27
_diffrn_reflns_limit_k_max 8
_diffrn_reflns_limit_k_min -8
_diffrn_reflns_limit_l_max 30
_diffrn_reflns_limit_l_min -30
_diffrn_reflns_number 7138
_diffrn_reflns_theta_full 28.18
_diffrn_reflns_theta_max 28.18
_diffrn_reflns_theta_min 1.79
_diffrn_standards_decay_% 0
_diffrn_standards_interval_count 0
_diffrn_standards_interval_time 0
_diffrn_standards_number 0
_exptl_absorpt_coefficient_mu 0.208
_exptl_absorpt_correction_type none
_exptl_crystal_colour colourless
_exptl_crystal_density_diffrn 1.907
_exptl_crystal_density_method 'not measured'
_exptl_crystal_description block
_exptl_crystal_F_000 1736
_exptl_crystal_size_max 0.30
_exptl_crystal_size_mid 0.18
_exptl_crystal_size_min 0.16
_refine_diff_density_max 0.351
_refine_diff_density_min -0.424
_refine_ls_extinction_method none
_refine_ls_goodness_of_fit_ref 1.047
_refine_ls_hydrogen_treatment constr
_refine_ls_matrix_type full
_refine_ls_number_parameters 366
_refine_ls_number_reflns 3785
_refine_ls_number_restraints 97
_refine_ls_restrained_S_all 1.044
_refine_ls_R_factor_all 0.0908
_refine_ls_R_factor_gt 0.0573
_refine_ls_shift/su_max 0.000
_refine_ls_shift/su_mean 0.000
_refine_ls_structure_factor_coef Fsqd
_refine_ls_weighting_details 'calc w=1/[\s^2^(Fo^2^)+(0.0381P)^2^+7.2159P] where P=(Fo^2^+2Fc^2^)/3'
_refine_ls_weighting_scheme calc
_refine_ls_wR_factor_gt 0.1162
_refine_ls_wR_factor_ref 0.1325
_reflns_number_gt 2526
_reflns_number_total 3785
_reflns_threshold_expression I>2\s(I)
_cod_data_source_file gk2434.cif
_cod_data_source_block I
_cod_original_sg_symbol_H-M 'C 2/c'
_cod_database_code 2232691
_cod_database_fobs_code 2232691

loop_
_symmetry_equiv_pos_as_xyz
'x, y, z'
'-x, y, -z+1/2'
'x+1/2, y+1/2, z'
'-x+1/2, y+1/2, -z+1/2'
'-x, -y, -z'
'x, -y, z-1/2'
'-x+1/2, -y+1/2, -z'
'x+1/2, -y+1/2, z-1/2'

loop_
_atom_site_type_symbol
_atom_site_label
_atom_site_fract_x
_atom_site_fract_y
_atom_site_fract_z
_atom_site_U_iso_or_equiv
_atom_site_adp_type
_atom_site_calc_flag
_atom_site_refinement_flags
_atom_site_occupancy
_atom_site_symmetry_multiplicity
_atom_site_disorder_assembly
_atom_site_disorder_group
F F1 0.86727(7) 0.9378(2) 0.69841(7) 0.0376(4) Uani d . 1 1 . .
F F2 0.78577(10) 0.8370(3) 0.59909(7) 0.0616(5) Uani d . 1 1 A .
F F3 0.72661(9) 0.4583(3) 0.58930(7) 0.0579(5) Uani d . 1 1 . .
F F4 0.75118(6) 0.1782(2) 0.67885(7) 0.0362(4) Uani d . 1 1 A .
F F5 0.82680(7) 0.2875(2) 0.78079(6) 0.0345(4) Uani d . 1 1 . .
O O1 0.87489(9) 0.8475(3) 0.82339(8) 0.0380(4) Uani d . 1 1 . .
N N7 0.93905(9) 0.5589(3) 0.82488(9) 0.0330(5) Uani d D 1 1 . .
N N1 1.0000 0.5463(4) 0.7500 0.0278(6) Uani d S 1 2 . .
C C2 0.97130(10) 0.4368(4) 0.78664(11) 0.0303(5) Uani d . 1 1 A .
C C3 0.97017(12) 0.2207(4) 0.78901(14) 0.0392(7) Uani d . 1 1 . .
H H3 0.9496 0.1495 0.8165 0.047 Uiso calc R 1 1 A .
C C4 1.0000 0.1126(6) 0.7500 0.0450(11) Uani d S 1 2 . .
H H4 1.0000 -0.0360 0.7500 0.054 Uiso calc SR 1 2 . .
C C8 0.88798(11) 0.6875(4) 0.80002(11) 0.0295(5) Uani d . 1 1 A .
C C9 0.84960(10) 0.6158(4) 0.74248(10) 0.0253(5) Uani d . 1 1 . .
C C10 0.83779(11) 0.7515(4) 0.69504(11) 0.0293(5) Uani d . 1 1 A .
C C11 0.79688(13) 0.6999(4) 0.64361(11) 0.0373(6) Uani d . 1 1 . .
C C12 0.76727(13) 0.5075(4) 0.63878(11) 0.0368(6) Uani d . 1 1 A .
C C13 0.77919(11) 0.3668(4) 0.68450(11) 0.0294(5) Uani d . 1 1 . .
C C14 0.81941(10) 0.4222(4) 0.73576(10) 0.0257(5) Uani d . 1 1 A .
O O2 1.02137(19) 0.5421(8) 0.9007(2) 0.0851(16) Uani d PDU 0.773(2) 1 A 1
C C15 0.9663(3) 0.5901(8) 0.8850(2) 0.0484(16) Uani d PDU 0.773(2) 1 A 1
F F6 0.96821(11) 0.9929(4) 0.93716(10) 0.0545(6) Uani d P 0.773(2) 1 A 1
F F7 0.90327(13) 1.0815(4) 1.02541(11) 0.0641(8) Uani d P 0.773(2) 1 A 1
F F8 0.82644(14) 0.7899(4) 1.06022(10) 0.0548(7) Uani d P 0.773(2) 1 A 1
F F9 0.81043(14) 0.4137(4) 1.00624(12) 0.0565(7) Uani d PU 0.773(2) 1 A 1
F F10 0.87435(13) 0.3237(4) 0.91753(12) 0.0533(7) Uani d P 0.773(2) 1 A 1
C C16 0.92394(13) 0.6546(4) 0.92708(10) 0.0413(10) Uani d PGDU 0.773(2) 1 A 1
C C17 0.93101(11) 0.8490(4) 0.95442(11) 0.0429(9) Uani d PGU 0.773(2) 1 A 1
C C18 0.89756(12) 0.8949(3) 0.99922(10) 0.0451(9) Uani d PGU 0.773(2) 1 A 1
C C19 0.85705(12) 0.7464(4) 1.01668(10) 0.0432(9) Uani d PGU 0.773(2) 1 A 1
C C20 0.84999(14) 0.5520(4) 0.98934(13) 0.0407(11) Uani d PGU 0.773(2) 1 A 1
C C21 0.88343(15) 0.5061(3) 0.94454(13) 0.0381(12) Uani d PGU 0.773(2) 1 A 1
O O2B 1.0322(5) 0.4514(16) 0.8935(5) 0.041(3) Uani d PDU 0.227(2) 1 A 2
C C15B 0.9785(6) 0.524(2) 0.8821(5) 0.027(4) Uani d PDU 0.227(2) 1 A 2
F F6B 1.0454(3) 0.7631(12) 0.9763(3) 0.048(2) Uani d P 0.227(2) 1 A 2
F F7B 0.9953(4) 0.8597(13) 1.0711(3) 0.060(2) Uani d P 0.227(2) 1 A 2
F F8B 0.8734(5) 0.7549(14) 1.0761(3) 0.059(2) Uani d P 0.227(2) 1 A 2
F F9B 0.8023(5) 0.5329(19) 0.9872(4) 0.058(3) Uani d P 0.227(2) 1 A 2
F F10B 0.8522(4) 0.4215(13) 0.8935(3) 0.0397(18) Uani d P 0.227(2) 1 A 2
C C16B 0.9465(4) 0.6015(14) 0.9305(3) 0.029(3) Uani d PGDU 0.227(2) 1 A 2
C C17B 0.9844(3) 0.7046(14) 0.9773(3) 0.040(2) Uani d PGU 0.227(2) 1 A 2
C C18B 0.9591(4) 0.7582(14) 1.0267(3) 0.043(3) Uani d PGU 0.227(2) 1 A 2
C C19B 0.8959(4) 0.7086(15) 1.0293(3) 0.042(3) Uani d PGU 0.227(2) 1 A 2
C C20B 0.8581(3) 0.6055(17) 0.9825(4) 0.034(3) Uani d PGU 0.227(2) 1 A 2
C C21B 0.8833(4) 0.5519(16) 0.9331(4) 0.025(3) Uani d PGU 0.227(2) 1 A 2

loop_
_atom_site_aniso_label
_atom_site_aniso_U_11
_atom_site_aniso_U_22
_atom_site_aniso_U_33
_atom_site_aniso_U_12
_atom_site_aniso_U_13
_atom_site_aniso_U_23
F1 0.0398(8) 0.0247(7) 0.0498(9) -0.0086(6) 0.0121(7) 0.0033(7)
F2 0.0912(14) 0.0489(11) 0.0402(9) -0.0188(10) 0.0006(9) 0.0136(8)
F3 0.0692(12) 0.0568(12) 0.0403(9) -0.0210(10) -0.0093(8) -0.0015(9)
F4 0.0296(7) 0.0285(8) 0.0512(9) -0.0101(6) 0.0095(6) -0.0078(7)
F5 0.0346(7) 0.0277(8) 0.0409(8) -0.0072(6) 0.0062(6) 0.0061(6)
O1 0.0464(11) 0.0271(9) 0.0434(10) -0.0083(8) 0.0159(8) -0.0102(8)
N7 0.0269(10) 0.0343(12) 0.0373(11) -0.0054(9) 0.0049(9) -0.0024(10)
N1 0.0174(12) 0.0214(14) 0.0433(17) 0.000 0.0021(12) 0.000
C2 0.0179(10) 0.0263(12) 0.0447(14) -0.0012(10) 0.0000(10) 0.0012(11)
C3 0.0236(12) 0.0271(13) 0.0656(19) -0.0033(10) 0.0042(12) 0.0084(13)
C4 0.0240(17) 0.0192(17) 0.089(3) 0.000 0.0020(19) 0.000
C8 0.0276(11) 0.0245(12) 0.0386(13) -0.0081(10) 0.0118(10) -0.0014(11)
C9 0.0219(10) 0.0237(11) 0.0331(12) -0.0003(9) 0.0118(9) -0.0031(10)
C10 0.0304(12) 0.0201(11) 0.0400(14) -0.0056(10) 0.0140(11) -0.0031(11)
C11 0.0457(15) 0.0356(15) 0.0319(13) -0.0049(12) 0.0105(11) 0.0059(12)
C12 0.0383(14) 0.0381(15) 0.0329(13) -0.0081(12) 0.0033(11) -0.0051(12)
C13 0.0256(11) 0.0241(12) 0.0408(14) -0.0059(10) 0.0121(10) -0.0057(11)
C14 0.0228(10) 0.0230(12) 0.0330(12) 0.0016(9) 0.0095(9) -0.0003(10)
O2 0.040(2) 0.106(4) 0.094(3) 0.032(2) -0.0279(18) -0.061(3)
C15 0.035(2) 0.041(3) 0.062(3) 0.009(2) -0.011(2) -0.026(2)
F6 0.0586(14) 0.0444(14) 0.0607(15) -0.0048(12) 0.0116(12) -0.0191(12)
F7 0.0776(17) 0.0436(14) 0.0734(17) -0.0001(13) 0.0204(13) -0.0319(13)
F8 0.0691(17) 0.0515(15) 0.0451(13) 0.0136(13) 0.0142(12) -0.0149(11)
F9 0.0761(18) 0.0438(16) 0.0508(16) 0.0007(15) 0.0151(14) -0.0041(13)
F10 0.0680(17) 0.0360(14) 0.0561(16) 0.0013(12) 0.0117(13) -0.0186(12)
C16 0.038(2) 0.036(2) 0.043(2) 0.0126(18) -0.0102(16) -0.0140(17)
C17 0.0409(18) 0.0379(19) 0.045(2) 0.0075(16) -0.0048(16) -0.0116(17)
C18 0.050(2) 0.0365(19) 0.044(2) 0.0138(17) -0.0044(16) -0.0166(17)
C19 0.047(2) 0.044(2) 0.0341(18) 0.0151(18) -0.0019(16) -0.0082(17)
C20 0.055(3) 0.029(2) 0.033(2) 0.0114(19) -0.006(2) -0.0009(18)
C21 0.048(2) 0.023(2) 0.037(2) 0.0125(17) -0.0080(18) -0.0023(18)
O2B 0.040(5) 0.030(5) 0.044(5) 0.004(4) -0.016(4) 0.017(4)
C15B 0.030(8) 0.027(8) 0.024(6) -0.005(6) 0.005(5) 0.009(6)
F6B 0.048(4) 0.050(5) 0.040(4) -0.003(4) -0.007(3) 0.011(4)
F7B 0.083(6) 0.049(5) 0.038(4) 0.001(5) -0.012(4) -0.003(4)
F8B 0.077(6) 0.065(6) 0.038(4) 0.022(5) 0.020(4) -0.007(4)
F9B 0.067(6) 0.076(7) 0.036(5) -0.012(6) 0.018(4) -0.005(5)
F10B 0.055(5) 0.038(4) 0.025(3) -0.013(4) 0.004(3) -0.006(3)
C16B 0.042(6) 0.023(5) 0.020(4) 0.001(5) 0.002(4) 0.000(4)
C17B 0.053(6) 0.031(5) 0.032(5) -0.001(5) 0.000(4) 0.003(4)
C18B 0.060(6) 0.039(5) 0.027(5) 0.007(5) -0.001(5) -0.002(4)
C19B 0.059(6) 0.045(6) 0.024(5) 0.006(5) 0.015(5) -0.001(4)
C20B 0.046(6) 0.021(5) 0.037(5) 0.005(5) 0.009(5) 0.014(5)
C21B 0.044(6) 0.009(4) 0.020(5) 0.003(4) 0.001(4) 0.002(4)

loop_
_atom_type_symbol
_atom_type_description
_atom_type_scat_dispersion_real
_atom_type_scat_dispersion_imag
_atom_type_scat_source
C C 0.0033 0.0016 'International Tables Vol C Tables 4.2.6.8 and 6.1.1.4'
H H 0.0000 0.0000 'International Tables Vol C Tables 4.2.6.8 and 6.1.1.4'
N N 0.0061 0.0033 'International Tables Vol C Tables 4.2.6.8 and 6.1.1.4'
O O 0.0106 0.0060 'International Tables Vol C Tables 4.2.6.8 and 6.1.1.4'
F F 0.0171 0.0103 'International Tables Vol C Tables 4.2.6.8 and 6.1.1.4'

loop_
_geom_angle_atom_site_label_1
_geom_angle_atom_site_label_2
_geom_angle_atom_site_label_3
_geom_angle_site_symmetry_1
_geom_angle_site_symmetry_3
_geom_angle
C8 N7 C15 . . 117.8(3)
C8 N7 C2 . . 119.1(2)
C15 N7 C2 . . 121.5(3)
C8 N7 C15B . . 138.0(6)
C2 N7 C15B . . 102.4(6)
C2 N1 C2 2_756 . 116.5(3)
N1 C2 C3 . . 124.4(3)
N1 C2 N7 . . 115.5(2)
C3 C2 N7 . . 120.2(2)
C4 C3 C2 . . 117.5(3)
C4 C3 H3 . . 121.3
C2 C3 H3 . . 121.3
C3 C4 C3 . 2_756 119.8(4)
C3 C4 H4 . . 120.1
C3 C4 H4 2_756 . 120.1
O1 C8 N7 . . 122.5(2)
O1 C8 C9 . . 121.4(2)
N7 C8 C9 . . 116.1(2)
C10 C9 C14 . . 117.2(2)
C10 C9 C8 . . 120.1(2)
C14 C9 C8 . . 122.4(2)
F1 C10 C11 . . 118.5(2)
F1 C10 C9 . . 119.7(2)
C11 C10 C9 . . 121.8(2)
F2 C11 C12 . . 120.6(2)
F2 C11 C10 . . 120.0(2)
C12 C11 C10 . . 119.4(2)
F3 C12 C13 . . 120.1(2)
F3 C12 C11 . . 119.5(2)
C13 C12 C11 . . 120.4(2)
F4 C13 C14 . . 120.7(2)
F4 C13 C12 . . 119.9(2)
C14 C13 C12 . . 119.4(2)
F5 C14 C13 . . 118.0(2)
F5 C14 C9 . . 120.1(2)
C13 C14 C9 . . 121.8(2)
O2 C15 N7 . . 117.4(5)
O2 C15 C16 . . 122.8(5)
N7 C15 C16 . . 119.3(4)
C17 C16 C21 . . 120.0
C17 C16 C15 . . 120.9(3)
C21 C16 C15 . . 118.5(3)
F6 C17 C16 . . 120.4(2)
F6 C17 C18 . . 119.6(2)
C16 C17 C18 . . 120.0
F7 C18 C19 . . 119.3(2)
F7 C18 C17 . . 120.7(2)
C19 C18 C17 . . 120.0
F8 C19 C18 . . 119.6(2)
F8 C19 C20 . . 120.4(2)
C18 C19 C20 . . 120.0
F9 C20 C21 . . 121.1(2)
F9 C20 C19 . . 118.9(2)
C21 C20 C19 . . 120.0
F10 C21 C20 . . 119.2(2)
F10 C21 C16 . . 120.7(2)
C20 C21 C16 . . 120.0
O2B C15B N7 . . 128.4(11)
O2B C15B C16B . . 120.1(11)
N7 C15B C16B . . 111.4(9)
C17B C16B C21B . . 120.0
C17B C16B C15B . . 117.5(7)
C21B C16B C15B . . 122.0(7)
F6B C17B C18B . . 117.5(6)
F6B C17B C16B . . 122.5(6)
C18B C17B C16B . . 120.0
F7B C18B C17B . . 119.8(7)
F7B C18B C19B . . 120.2(7)
C17B C18B C19B . . 120.0
F8B C19B C20B . . 120.6(8)
F8B C19B C18B . . 119.4(8)
C20B C19B C18B . . 120.0
F9B C20B C19B . . 120.8(8)
F9B C20B C21B . . 118.5(8)
C19B C20B C21B . . 120.0
F10B C21B C20B . . 120.3(7)
F10B C21B C16B . . 118.6(7)
C20B C21B C16B . . 120.0

loop_
_geom_bond_atom_site_label_1
_geom_bond_atom_site_label_2
_geom_bond_site_symmetry_2
_geom_bond_distance
F1 C10 . 1.341(3)
F2 C11 . 1.339(3)
F3 C12 . 1.338(3)
F4 C13 . 1.340(3)
F5 C14 . 1.338(3)
O1 C8 . 1.213(3)
N7 C8 . 1.398(3)
N7 C15 . 1.417(6)
N7 C2 . 1.443(3)
N7 C15B . 1.446(12)
N1 C2 2_756 1.330(3)
N1 C2 . 1.330(3)
C2 C3 . 1.383(4)
C3 C4 . 1.379(3)
C3 H3 . 0.9500
C4 C3 2_756 1.379(3)
C4 H4 . 0.9500
C8 C9 . 1.498(3)
C9 C10 . 1.384(3)
C9 C14 . 1.389(3)
C10 C11 . 1.377(4)
C11 C12 . 1.377(4)
C12 C13 . 1.375(4)
C13 C14 . 1.374(3)
O2 C15 . 1.200(6)
C15 C16 . 1.498(6)
F6 C17 . 1.321(3)
F7 C18 . 1.333(3)
F8 C19 . 1.324(3)
F9 C20 . 1.327(4)
F10 C21 . 1.320(3)
C16 C17 . 1.3900
C16 C21 . 1.3900
C17 C18 . 1.3900
C18 C19 . 1.3900
C19 C20 . 1.3900
C20 C21 . 1.3900
O2B C15B . 1.215(14)
C15B C16B . 1.497(13)
F6B C17B . 1.353(9)
F7B C18B . 1.332(10)
F8B C19B . 1.294(9)
F9B C20B . 1.294(12)
F10B C21B . 1.321(9)
C16B C17B . 1.3900
C16B C21B . 1.3900
C17B C18B . 1.3900
C18B C19B . 1.3900
C19B C20B . 1.3900
C20B C21B . 1.3900

loop_
_geom_hbond_atom_site_label_D
_geom_hbond_atom_site_label_H
_geom_hbond_atom_site_label_A
_geom_hbond_site_symmetry_A
_geom_hbond_distance_DH
_geom_hbond_distance_HA
_geom_hbond_distance_DA
_geom_hbond_angle_DHA
C4 H4 N1 1_545 0.95 2.67 3.621(5) 180
C3 H3 O1 1_545 0.95 2.52 3.318(3) 141

loop_
_geom_torsion_atom_site_label_1
_geom_torsion_atom_site_label_2
_geom_torsion_atom_site_label_3
_geom_torsion_atom_site_label_4
_geom_torsion_site_symmetry_1
_geom_torsion_site_symmetry_4
_geom_torsion
C2 N1 C2 C3 2_756 . 0.57(19)
C2 N1 C2 N7 2_756 . -178.4(2)
C8 N7 C2 N1 . . 62.2(3)
C15 N7 C2 N1 . . -103.0(4)
C15B N7 C2 N1 . . -111.0(6)
C8 N7 C2 C3 . . -116.9(3)
C15 N7 C2 C3 . . 78.0(4)
C15B N7 C2 C3 . . 70.0(6)
N1 C2 C3 C4 . . -1.1(4)
N7 C2 C3 C4 . . 177.85(18)
C2 C3 C4 C3 . 2_756 0.50(17)
C15 N7 C8 O1 . . 15.2(4)
C2 N7 C8 O1 . . -150.5(2)
C15B N7 C8 O1 . . 19.5(9)
C15 N7 C8 C9 . . -164.5(3)
C2 N7 C8 C9 . . 29.8(3)
C15B N7 C8 C9 . . -160.2(8)
O1 C8 C9 C10 . . 51.4(3)
N7 C8 C9 C10 . . -128.9(2)
O1 C8 C9 C14 . . -122.1(3)
N7 C8 C9 C14 . . 57.6(3)
C14 C9 C10 F1 . . -177.86(19)
C8 C9 C10 F1 . . 8.3(3)
C14 C9 C10 C11 . . 1.3(4)
C8 C9 C10 C11 . . -172.6(2)
F1 C10 C11 F2 . . -2.1(4)
C9 C10 C11 F2 . . 178.8(2)
F1 C10 C11 C12 . . 178.5(2)
C9 C10 C11 C12 . . -0.6(4)
F2 C11 C12 F3 . . -0.6(4)
C10 C11 C12 F3 . . 178.8(3)
F2 C11 C12 C13 . . 179.6(2)
C10 C11 C12 C13 . . -1.1(4)
F3 C12 C13 F4 . . 1.6(4)
C11 C12 C13 F4 . . -178.6(2)
F3 C12 C13 C14 . . -177.9(2)
C11 C12 C13 C14 . . 2.0(4)
F4 C13 C14 F5 . . -3.7(3)
C12 C13 C14 F5 . . 175.7(2)
F4 C13 C14 C9 . . 179.26(19)
C12 C13 C14 C9 . . -1.3(4)
C10 C9 C14 F5 . . -177.3(2)
C8 C9 C14 F5 . . -3.6(3)
C10 C9 C14 C13 . . -0.3(3)
C8 C9 C14 C13 . . 173.4(2)
C8 N7 C15 O2 . . -153.1(5)
C2 N7 C15 O2 . . 12.2(7)
C8 N7 C15 C16 . . 34.5(6)
C2 N7 C15 C16 . . -160.2(3)
O2 C15 C16 C17 . . 73.5(6)
N7 C15 C16 C17 . . -114.5(4)
O2 C15 C16 C21 . . -97.7(6)
N7 C15 C16 C21 . . 74.2(5)
C21 C16 C17 F6 . . -178.4(3)
C15 C16 C17 F6 . . 10.5(4)
C21 C16 C17 C18 . . 0.0
C15 C16 C17 C18 . . -171.1(3)
F6 C17 C18 F7 . . -0.9(3)
C16 C17 C18 F7 . . -179.2(3)
F6 C17 C18 C19 . . 178.4(3)
C16 C17 C18 C19 . . 0.0
F7 C18 C19 F8 . . -2.2(3)
C17 C18 C19 F8 . . 178.6(3)
F7 C18 C19 C20 . . 179.3(3)
C17 C18 C19 C20 . . 0.0
F8 C19 C20 F9 . . 2.3(3)
C18 C19 C20 F9 . . -179.1(3)
F8 C19 C20 C21 . . -178.6(3)
C18 C19 C20 C21 . . 0.0
F9 C20 C21 F10 . . 1.7(3)
C19 C20 C21 F10 . . -177.5(3)
F9 C20 C21 C16 . . 179.1(3)
C19 C20 C21 C16 . . 0.0
C17 C16 C21 F10 . . 177.4(3)
C15 C16 C21 F10 . . -11.2(4)
C17 C16 C21 C20 . . 0.0
C15 C16 C21 C20 . . 171.3(3)
C8 N7 C15B O2B . . -155.9(9)
C2 N7 C15B O2B . . 15.1(14)
C8 N7 C15B C16B . . 20.5(14)
C2 N7 C15B C16B . . -168.5(7)
O2B C15B C16B C17B . . 37.7(14)
N7 C15B C16B C17B . . -139.0(8)
O2B C15B C16B C21B . . -134.5(10)
N7 C15B C16B C21B . . 48.8(11)
C21B C16B C17B F6B . . -177.6(9)
C15B C16B C17B F6B . . 10.0(10)
C21B C16B C17B C18B . . 0.0
C15B C16B C17B C18B . . -172.3(9)
F6B C17B C18B F7B . . -1.2(9)
C16B C17B C18B F7B . . -179.0(9)
F6B C17B C18B C19B . . 177.8(9)
C16B C17B C18B C19B . . 0.0
F7B C18B C19B F8B . . -2.6(11)
C17B C18B C19B F8B . . 178.4(10)
F7B C18B C19B C20B . . 179.0(9)
C17B C18B C19B C20B . . 0.0
F8B C19B C20B F9B . . -7.9(12)
C18B C19B C20B F9B . . 170.5(12)
F8B C19B C20B C21B . . -178.4(10)
C18B C19B C20B C21B . . 0.0
F9B C20B C21B F10B . . -3.3(10)
C19B C20B C21B F10B . . 167.5(10)
F9B C20B C21B C16B . . -170.7(11)
C19B C20B C21B C16B . . 0.0
C17B C16B C21B F10B . . -167.7(10)
C15B C16B C21B F10B . . 4.3(11)
C17B C16B C21B C20B . . 0.0
C15B C16B C21B C20B . . 172.0(9)
